data_7246341
loop_
_publ_author_name
'Bogdan, Marta'
'Siera\'nski, Tomasz'
'\'Swi\;atkowski, Marcin'
'Trz\;esowska-Kruszy\'nska, Agata'

_publ_section_title
;
 On structural factors determining the nature of the fluorescent
 properties of OIHMs based on 8-hydroxyquinoline
;
_journal_issue 13
_journal_name_full CrystEngComm
_journal_page_first 1993
_journal_page_last 2002
_journal_paper_doi 10.1039/D3CE00061C
_journal_volume 25
_journal_year 2023
_chemical_formula_moiety 'C9 H8 N O, Cl, H2 O'
_chemical_formula_sum 'C9 H10 Cl N O2'
_chemical_formula_weight 199.63
_space_group_crystal_system monoclinic
_space_group_IT_number 14
_space_group_name_Hall '-P 2ybc'
_space_group_name_H-M_alt 'P 1 21/c 1'
_atom_sites_solution_hydrogens mixed
_atom_sites_solution_primary dual
_atom_sites_solution_secondary difmap
_audit_creation_method SHELXL-2018/1
_audit_update_record
;
2022-12-05 deposited with the CCDC.	2023-02-24 downloaded from the CCDC.
;
_cell_angle_alpha 90
_cell_angle_beta 99.036(5)
_cell_angle_gamma 90
_cell_formula_units_Z 4
_cell_length_a 7.7734(4)
_cell_length_b 8.0302(4)
_cell_length_c 15.1465(8)
_cell_measurement_reflns_used 6180
_cell_measurement_temperature 100.0(1)
_cell_measurement_theta_max 32.2110
_cell_measurement_theta_min 3.6650
_cell_volume 933.74(8)
_computing_cell_refinement 'CrysAlisPro 1.171.41.111a (Rigaku OD, 2021)'
_computing_data_collection 'CrysAlisPro 1.171.41.111a (Rigaku OD, 2021)'
_computing_data_reduction 'CrysAlisPro 1.171.41.111a (Rigaku OD, 2021)'
_computing_molecular_graphics
;XP in SHELXTL (Sheldrick, 2008)
 ORTEP-3 W v. 1.062 (Farrugia 2012)
;
_computing_publication_material
;SHELXL-2018/1 (Sheldrick, 2018) and
 PLATON (Spek, 2009)
;
_computing_structure_refinement 'SHELXL-2018/1 (Sheldrick, 2018)'
_computing_structure_solution 'SHELXT (Sheldrick, 2015a)'
_diffrn_ambient_environment N~2~
_diffrn_ambient_temperature 100.0(1)
_diffrn_detector 'CCD plate'
_diffrn_detector_type 'Pilatus 300K'
_diffrn_measured_fraction_theta_full 0.998
_diffrn_measured_fraction_theta_max 0.998
_diffrn_measurement_device 'four-circle diffractometer'
_diffrn_measurement_device_type 'XtaLAB Synergy, Dualflex, Pilatus 300K'
_diffrn_measurement_method '\w scans'
_diffrn_radiation_monochromator mirror
_diffrn_radiation_probe x-ray
_diffrn_radiation_type MoK\a
_diffrn_radiation_wavelength 0.71073
_diffrn_reflns_av_R_equivalents 0.0500
_diffrn_reflns_av_unetI/netI 0.0312
_diffrn_reflns_Laue_measured_fraction_full 0.998
_diffrn_reflns_Laue_measured_fraction_max 0.998
_diffrn_reflns_limit_h_max 9
_diffrn_reflns_limit_h_min -9
_diffrn_reflns_limit_k_max 9
_diffrn_reflns_limit_k_min -9
_diffrn_reflns_limit_l_max 17
_diffrn_reflns_limit_l_min -18
_diffrn_reflns_number 9932
_diffrn_reflns_point_group_measured_fraction_full 0.998
_diffrn_reflns_point_group_measured_fraction_max 0.998
_diffrn_reflns_theta_full 25.027
_diffrn_reflns_theta_max 25.027
_diffrn_reflns_theta_min 3.672
_diffrn_source 'micro-focus sealed X-ray tube'
_diffrn_source_type 'PhotonJet (Mo) X-ray Source'
_exptl_absorpt_coefficient_mu 0.374
_exptl_absorpt_correction_T_max 1.000
_exptl_absorpt_correction_T_min 0.756
_exptl_absorpt_correction_type gaussian
_exptl_absorpt_process_details
;
CrysAlisPro 1.171.41.112a (Rigaku Oxford Diffraction, 2021)
Numerical absorption correction based on gaussian integration over
a multifaceted crystal model
Empirical absorption correction using spherical harmonics,
implemented in SCALE3 ABSPACK scaling algorithm.
;
_exptl_crystal_colour yellow
_exptl_crystal_density_diffrn 1.420
_exptl_crystal_description prism
_exptl_crystal_F_000 416
_exptl_crystal_size_max 0.214
_exptl_crystal_size_mid 0.160
_exptl_crystal_size_min 0.056
_refine_diff_density_max 1.298
_refine_diff_density_min -0.549
_refine_diff_density_rms 0.077
_refine_ls_extinction_method none
_refine_ls_goodness_of_fit_ref 1.073
_refine_ls_hydrogen_treatment constr
_refine_ls_matrix_type full
_refine_ls_number_parameters 119
_refine_ls_number_reflns 1649
_refine_ls_number_restraints 0
_refine_ls_restrained_S_all 1.073
_refine_ls_R_factor_all 0.0600
_refine_ls_R_factor_gt 0.0557
_refine_ls_shift/su_max 0.000
_refine_ls_shift/su_mean 0.000
_refine_ls_structure_factor_coef Fsqd
_refine_ls_weighting_details 'w=1/[\s^2^(Fo^2^)+(0.0504P)^2^+2.4277P] where P=(Fo^2^+2Fc^2^)/3'
_refine_ls_weighting_scheme calc
_refine_ls_wR_factor_gt 0.1378
_refine_ls_wR_factor_ref 0.1403
_reflns_Friedel_coverage 0.000
_reflns_number_gt 1490
_reflns_number_total 1649
_reflns_threshold_expression 'I > 2\s(I)'
_cod_data_source_file d3ce00061c2.cif
_cod_data_source_block mz1009
_cod_depositor_comments 'Adding full bibliography for 7246339--7246352.cif.'
_cod_original_sg_symbol_H-M 'P 21/c'
_cod_database_code 7246341
_shelx_shelxl_version_number 2018/1
_shelx_space_group_comment
;
The symmetry employed for this shelxl refinement is uniquely defined
by the following loop, which should always be used as a source of
symmetry information in preference to the above space-group names.
They are only intended as comments.
;

loop_
_space_group_symop_operation_xyz
'x, y, z'
'-x, y+1/2, -z+1/2'
'-x, -y, -z'
'x, -y-1/2, z-1/2'

loop_
_atom_site_label
_atom_site_type_symbol
_atom_site_fract_x
_atom_site_fract_y
_atom_site_fract_z
_atom_site_U_iso_or_equiv
_atom_site_adp_type
_atom_site_occupancy
_atom_site_site_symmetry_order
_atom_site_calc_flag
_atom_site_refinement_flags_posn
_atom_site_refinement_flags_adp
_atom_site_refinement_flags_occupancy
_atom_site_disorder_assembly
_atom_site_disorder_group
Cl1 Cl 0.85284(11) 0.49242(10) 0.65230(5) 0.0310(3) Uani 1 1 d . . . . .
O1 O 0.4038(3) 0.2946(3) 0.59446(14) 0.0289(5) Uani 1 1 d . . . . .
H1O H 0.325511 0.275485 0.625543 0.043 Uiso 1 1 calc R U . . .
N1 N 0.6489(3) 0.3098(3) 0.48745(17) 0.0242(6) Uani 1 1 d . . . . .
H1N H 0.672440 0.362786 0.540741 0.029 Uiso 1 1 d R U . . .
C1 C 0.7764(4) 0.3236(4) 0.4383(2) 0.0289(7) Uani 1 1 d . . . . .
H1 H 0.877720 0.386379 0.460256 0.035 Uiso 1 1 calc R U . . .
C2 C 0.7619(4) 0.2466(4) 0.3553(2) 0.0297(7) Uani 1 1 d . . . . .
H2 H 0.853224 0.256269 0.320646 0.036 Uiso 1 1 calc R U . . .
C3 C 0.6154(4) 0.1568(4) 0.3238(2) 0.0271(7) Uani 1 1 d . . . . .
H3 H 0.605307 0.104861 0.266846 0.032 Uiso 1 1 calc R U . . .
C4 C 0.4784(4) 0.1405(4) 0.37511(19) 0.0211(6) Uani 1 1 d . . . . .
C5 C 0.3257(4) 0.0465(4) 0.3473(2) 0.0250(7) Uani 1 1 d . . . . .
H5 H 0.310259 -0.010030 0.291489 0.030 Uiso 1 1 calc R U . . .
C7 C 0.2212(4) 0.1194(4) 0.4853(2) 0.0254(7) Uani 1 1 d . . . . .
H7 H 0.132370 0.111306 0.521621 0.031 Uiso 1 1 calc R U . . .
C8 C 0.3672(4) 0.2098(4) 0.51477(19) 0.0216(6) Uani 1 1 d . . . . .
C9 C 0.4982(4) 0.2213(4) 0.45950(19) 0.0203(6) Uani 1 1 d . . . . .
C6 C 0.1993(4) 0.0374(4) 0.4017(2) 0.0274(7) Uani 1 1 d . . . . .
H6 H 0.096192 -0.024784 0.382655 0.033 Uiso 1 1 calc R U . . .
O99 O 0.1483(3) 0.2268(3) 0.68026(15) 0.0326(6) Uani 1 1 d . . . . .
H99O H 0.075733 0.306558 0.675534 0.049 Uiso 1 1 d R U . . .
H99P H 0.148271 0.176904 0.733849 0.049 Uiso 1 1 d R U . . .

loop_
_atom_site_aniso_label
_atom_site_aniso_U_11
_atom_site_aniso_U_22
_atom_site_aniso_U_33
_atom_site_aniso_U_23
_atom_site_aniso_U_13
_atom_site_aniso_U_12
Cl1 0.0374(5) 0.0253(4) 0.0322(5) 0.0023(3) 0.0116(3) 0.0001(3)
O1 0.0334(12) 0.0270(12) 0.0277(12) -0.0031(10) 0.0094(9) -0.0025(10)
N1 0.0329(14) 0.0156(13) 0.0233(13) 0.0018(10) 0.0015(11) 0.0016(11)
C1 0.0263(16) 0.0224(16) 0.0380(18) 0.0111(14) 0.0051(13) -0.0006(13)
C2 0.0317(17) 0.0284(17) 0.0311(17) 0.0103(14) 0.0112(14) 0.0052(14)
C3 0.0363(18) 0.0246(16) 0.0215(15) 0.0051(13) 0.0085(13) 0.0106(14)
C4 0.0288(15) 0.0147(14) 0.0196(14) 0.0044(11) 0.0028(12) 0.0060(12)
C5 0.0333(17) 0.0188(15) 0.0210(15) 0.0002(12) -0.0013(12) 0.0037(13)
C7 0.0290(16) 0.0211(15) 0.0279(16) 0.0085(13) 0.0095(13) 0.0057(13)
C8 0.0301(15) 0.0144(14) 0.0209(14) 0.0049(11) 0.0055(12) 0.0073(12)
C9 0.0250(15) 0.0131(14) 0.0227(14) 0.0044(11) 0.0037(11) 0.0045(11)
C6 0.0285(16) 0.0204(16) 0.0315(17) 0.0060(13) -0.0009(13) -0.0011(13)
O99 0.0357(13) 0.0313(13) 0.0310(12) -0.0024(10) 0.0064(10) 0.0016(10)

loop_
_atom_type_symbol
_atom_type_description
_atom_type_scat_dispersion_real
_atom_type_scat_dispersion_imag
_atom_type_scat_source
C C 0.0033 0.0016 'International Tables Vol C Tables 4.2.6.8 and 6.1.1.4'
H H 0.0000 0.0000 'International Tables Vol C Tables 4.2.6.8 and 6.1.1.4'
N N 0.0061 0.0033 'International Tables Vol C Tables 4.2.6.8 and 6.1.1.4'
O O 0.0106 0.0060 'International Tables Vol C Tables 4.2.6.8 and 6.1.1.4'
Cl Cl 0.1484 0.1585 'International Tables Vol C Tables 4.2.6.8 and 6.1.1.4'

loop_
_geom_angle_atom_site_label_1
_geom_angle_atom_site_label_2
_geom_angle_atom_site_label_3
_geom_angle
_geom_angle_site_symmetry_1
_geom_angle_site_symmetry_3
_geom_angle_publ_flag
C8 O1 H1O 109.5 . . ?
C1 N1 C9 122.8(3) . . ?
C1 N1 H1N 113.2 . . ?
C9 N1 H1N 124.0 . . ?
N1 C1 C2 120.4(3) . . ?
N1 C1 H1 119.8 . . ?
C2 C1 H1 119.8 . . ?
C3 C2 C1 119.7(3) . . ?
C3 C2 H2 120.2 . . ?
C1 C2 H2 120.2 . . ?
C2 C3 C4 120.8(3) . . ?
C2 C3 H3 119.6 . . ?
C4 C3 H3 119.6 . . ?
C5 C4 C3 123.6(3) . . ?
C5 C4 C9 118.7(3) . . ?
C3 C4 C9 117.8(3) . . ?
C6 C5 C4 119.6(3) . . ?
C6 C5 H5 120.2 . . ?
C4 C5 H5 120.2 . . ?
C8 C7 C6 121.2(3) . . ?
C8 C7 H7 119.4 . . ?
C6 C7 H7 119.4 . . ?
C7 C8 O1 126.7(3) . . ?
C7 C8 C9 118.7(3) . . ?
O1 C8 C9 114.6(3) . . ?
N1 C9 C8 120.4(3) . . ?
N1 C9 C4 118.6(3) . . ?
C8 C9 C4 121.0(3) . . ?
C5 C6 C7 120.9(3) . . ?
C5 C6 H6 119.5 . . ?
C7 C6 H6 119.5 . . ?
H99O O99 H99P 108.4 . . ?

loop_
_geom_bond_atom_site_label_1
_geom_bond_atom_site_label_2
_geom_bond_distance
_geom_bond_site_symmetry_2
_geom_bond_publ_flag
O1 C8 1.376(4) . ?
O1 H1O 0.8400 . ?
N1 C1 1.334(4) . ?
N1 C9 1.379(4) . ?
N1 H1N 0.9052 . ?
C1 C2 1.390(5) . ?
C1 H1 0.9500 . ?
C2 C3 1.369(5) . ?
C2 H2 0.9500 . ?
C3 C4 1.420(4) . ?
C3 H3 0.9500 . ?
C4 C5 1.414(4) . ?
C4 C9 1.420(4) . ?
C5 C6 1.380(5) . ?
C5 H5 0.9500 . ?
C7 C8 1.362(5) . ?
C7 C6 1.414(5) . ?
C7 H7 0.9500 . ?
C8 C9 1.419(4) . ?
C6 H6 0.9500 . ?
O99 H99O 0.8490 . ?
O99 H99P 0.9055 . ?

loop_
_geom_torsion_atom_site_label_1
_geom_torsion_atom_site_label_2
_geom_torsion_atom_site_label_3
_geom_torsion_atom_site_label_4
_geom_torsion
_geom_torsion_site_symmetry_1
_geom_torsion_site_symmetry_2
_geom_torsion_site_symmetry_3
_geom_torsion_site_symmetry_4
_geom_torsion_publ_flag
C9 N1 C1 C2 -0.3(5) . . . . ?
N1 C1 C2 C3 0.3(5) . . . . ?
C1 C2 C3 C4 -0.4(5) . . . . ?
C2 C3 C4 C5 -178.5(3) . . . . ?
C2 C3 C4 C9 0.5(4) . . . . ?
C3 C4 C5 C6 179.9(3) . . . . ?
C9 C4 C5 C6 0.9(4) . . . . ?
C6 C7 C8 O1 -179.9(3) . . . . ?
C6 C7 C8 C9 0.3(4) . . . . ?
C1 N1 C9 C8 179.6(3) . . . . ?
C1 N1 C9 C4 0.4(4) . . . . ?
C7 C8 C9 N1 -179.2(3) . . . . ?
O1 C8 C9 N1 1.0(4) . . . . ?
C7 C8 C9 C4 0.0(4) . . . . ?
O1 C8 C9 C4 -179.9(2) . . . . ?
C5 C4 C9 N1 178.6(3) . . . . ?
C3 C4 C9 N1 -0.5(4) . . . . ?
C5 C4 C9 C8 -0.6(4) . . . . ?
C3 C4 C9 C8 -179.7(3) . . . . ?
C4 C5 C6 C7 -0.7(4) . . . . ?
C8 C7 C6 C5 0.0(5) . . . . ?
